data_2101188
loop_
_publ_author_name
'Jones, R.'
'Scheffer, J. R.'
'Trotter, J.'
'Yang, J.'

_publ_section_title
;
 Crystal structures, chiralities and photochemistry of two polymorphs
 of <small>L</small>-prolinolium
 \a-adamantylacetophenone-<i>p</i>-carboxylate
;
_journal_issue 5
_journal_name_full 'Acta Crystallographica Section B'
_journal_page_first 601
_journal_page_last 607
_journal_paper_doi 10.1107/S0108768194002582
_journal_volume 50
_journal_year 1994
_chemical_formula_sum 'C24 H33 N O4'
_chemical_formula_weight 399.53
_symmetry_cell_setting orthorhombic
_symmetry_space_group_name_Hall 'P 2ac 2ab'
_symmetry_space_group_name_H-M 'P 21 21 21'
_cell_angle_alpha 90
_cell_angle_beta 90
_cell_angle_gamma 90
_cell_formula_units_Z 4
_cell_length_a 17.266(2)
_cell_length_b 19.292(3)
_cell_length_c 6.3739(9)
_cell_volume 2123.1(5)
_diffrn_radiation_type Cu
_diffrn_radiation_wavelength 1.54178
_exptl_absorpt_coefficient_mu 0.64
_exptl_crystal_density_diffrn 1.25
_exptl_crystal_F_000 864
_cod_data_source_file br0026.cif
_cod_data_source_block br0026a
_cod_original_cell_volume 2123.0(10)
_cod_original_formula_sum 'C24 H33 N1 O4'
_cod_database_code 2101188

loop_
_atom_site_label
_atom_site_fract_x
_atom_site_fract_y
_atom_site_fract_z
O(12) .8896(2) .62800(10) .8016(6)
O(19) .8915(2) .99890(10) .5883(4)
O(20) .8948(2) .94400(10) .2823(4)
O(26) .9120(2) 1.1205(2) .3859(5)
N(21) .8919(2) 1.0470(2) -.0049(6)
C(1) .7262(2) .6409(2) 1.0291(6)
C(2) .7264(2) .5646(2) .9745(6)
C(3) .6437(2) .5377(2) .9414(7)
C(4) .6085(3) .5770(2) .7605(7)
C(5) .6053(2) .6536(2) .8134(7)
C(6) .5582(2) .6653(2) 1.0098(8)
C(7) .5943(2) .6248(2) 1.1908(7)
C(8) .6774(2) .6515(2) 1.2267(7)
C(9) .6885(2) .6811(2) .8487(6)
C(10) .5961(2) .5489(2) 1.1383(7)
C(11) .8092(2) .6673(2) 1.0758(6)
C(12) .8573(2) .6769(2) .8816(7)
C(13) .8651(2) .7477(2) .7837(6)
C(14) .8438(2) .8085(2) .8861(6)
C(15) .8541(2) .8716(2) .7887(6)
C(16) .8832(2) .8760(2) .5869(6)
C(17) .9031(2) .8153(2) .4844(6)
C(18) .8949(2) .7520(2) .5827(6)
C(19) .8908(2) .9456(2) .4782(6)
C(20) .9457(2) 1.1081(2) .0197(7)
C(22) .8119(2) 1.0750(2) -.0103(8)
C(23) .8198(3) 1.1452(2) -.1050(10)
C(24) .8982(3) 1.1700(2) -.0516(8)
C(25) .9737(3) 1.1123(3) .2437(8)
H(2A) .7499 .5395 1.0856
H(2B) .7553 .5579 .8492
H(3) .6452 .4897 .9089
H(4A) .5576 .5603 .7352
H(4B) .6393 .5704 .6386
H(5) .5822 .6780 .7001
H(6A) .5066 .6497 .9876
H(6B) .5577 .7133 1.0429
H(7) .5645 .6318 1.3143
H(8A) .6757 .6995 1.2600
H(8B) .7001 .6267 1.3399
H(9A) .7180 .6749 .7244
H(9B) .6865 .7290 .8830
H(10A) .6187 .5240 1.2513
H(10B) .5448 .5328 1.1155
H(11A) .8056 .7105 1.1464
H(11B) .8343 .6346 1.1640
H(14) .8223 .8065 1.0231
H(15) .8408 .9129 .8615
H(17) .9226 .8172 .3451
H(18) .9099 .7109 .5115
H(20) .9889 1.1026 -.0711
H(21A) .897(3) 1.010(2) .127(7)
H(21B) .899(2) 1.028(2) -.122(6)
H(22A) .7911 1.0781 .1274
H(22B) .7794 1.0465 -.0940
H(23A) .7818 1.1757 -.0495
H(23B) .8140 1.1426 -.2535
H(24A) .9216 1.1906 -.1712
H(24B) .8951 1.2032 .0582
H(25A) 1.0008 1.0708 .2769
H(25B) 1.0078 1.1507 .2569
H(26) .903(3) 1.080(3) .451(8)

loop_
_geom_angle_atom_site_label_1
_geom_angle_atom_site_label_2
_geom_angle_atom_site_label_3
_geom_angle
C(20) N(21) C(22) 106.9(3)
C(2) C(1) C(8) 108.7(3)
C(2) C(1) C(9) 108.7(3)
C(2) C(1) C(11) 111.2(3)
C(8) C(1) C(9) 108.4(3)
C(8) C(1) C(11) 108.0(3)
C(9) C(1) C(11) 111.8(3)
C(1) C(2) C(3) 111.1(3)
C(2) C(3) C(4) 108.0(3)
C(2) C(3) C(10) 110.1(3)
C(4) C(3) C(10) 110.0(3)
C(3) C(4) C(5) 109.6(4)
C(4) C(5) C(6) 110.5(4)
C(4) C(5) C(9) 109.4(3)
C(6) C(5) C(9) 109.1(3)
C(5) C(6) C(7) 109.3(3)
C(6) C(7) C(8) 108.8(3)
C(6) C(7) C(10) 109.8(4)
C(8) C(7) C(10) 109.8(3)
C(1) C(8) C(7) 110.3(3)
C(1) C(9) C(5) 109.3(3)
C(3) C(10) C(7) 109.5(3)
C(1) C(11) C(12) 113.2(3)
O(12) C(12) C(11) 120.4(4)
O(12) C(12) C(13) 119.5(4)
C(11) C(12) C(13) 120.2(3)
C(12) C(13) C(14) 123.1(4)
C(12) C(13) C(18) 118.1(3)
C(14) C(13) C(18) 118.8(3)
C(13) C(14) C(15) 120.0(4)
C(14) C(15) C(16) 121.3(3)
C(15) C(16) C(17) 118.5(3)
C(15) C(16) C(19) 120.7(3)
C(17) C(16) C(19) 120.8(3)
C(16) C(17) C(18) 120.6(4)
C(13) C(18) C(17) 120.8(3)
O(19) C(19) O(20) 125.5(4)
O(19) C(19) C(16) 118.4(3)
O(20) C(19) C(16) 116.0(3)
N(21) C(20) C(24) 104.5(3)
N(21) C(20) C(25) 109.7(3)
C(24) C(20) C(25) 114.5(4)
N(21) C(22) C(23) 104.7(3)
C(22) C(23) C(24) 106.5(4)
C(20) C(24) C(23) 108.1(3)
O(26) C(25) C(20) 111.8(4)

loop_
_geom_bond_atom_site_label_1
_geom_bond_atom_site_label_2
_geom_bond_distance
O(12) C(12) 1.210(5)
O(19) C(19) 1.246(5)
O(20) C(19) 1.251(5)
O(26) C(25) 1.408(6)
N(21) C(20) 1.509(5)
N(21) C(22) 1.485(5)
C(1) C(2) 1.513(5)
C(1) C(8) 1.530(6)
C(1) C(9) 1.532(5)
C(1) C(11) 1.549(5)
C(2) C(3) 1.534(5)
C(3) C(4) 1.508(6)
C(3) C(10) 1.516(6)
C(4) C(5) 1.517(6)
C(5) C(6) 1.510(7)
C(5) C(9) 1.548(6)
C(6) C(7) 1.526(7)
C(7) C(8) 1.541(6)
C(7) C(10) 1.503(6)
C(11) C(12) 1.502(6)
C(12) C(13) 1.507(6)
C(13) C(14) 1.390(5)
C(13) C(18) 1.384(6)
C(14) C(15) 1.378(5)
C(15) C(16) 1.384(5)
C(16) C(17) 1.384(5)
C(16) C(19) 1.516(5)
C(17) C(18) 1.379(5)
C(20) C(24) 1.518(6)
C(20) C(25) 1.510(7)
C(22) C(23) 1.491(7)
C(23) C(24) 1.476(7)
